data_7009690
loop_
_publ_author_name
'Kawamoto, Tatsuya'
'Kushi, Yoshihiko'

_publ_section_title
;
 CH/\p interaction in nickel(II) complexes derived from 2-substituted
 benzothiazolines
;
_journal_issue 17
_journal_name_full 'Journal of the Chemical Society, Dalton Transactions'
_journal_page_first 3022
_journal_paper_doi 10.1039/b002745f
_journal_year 2000
_chemical_compound_source 'Local laboratory'
_chemical_formula_moiety 'C42 H52 O2 N2 S2 Ni1'
_chemical_formula_weight 739.71
_space_group_IT_number 15
_symmetry_cell_setting monoclinic
_symmetry_space_group_name_Hall '-C 2yc'
_symmetry_space_group_name_H-M 'C 1 2/c 1'
_atom_type_scat_source 'International Tables (1974)'
_cell_angle_alpha 90.0
_cell_angle_beta 108.70(5)
_cell_angle_gamma 90.0
_cell_formula_units_Z 4
_cell_length_a 12.724(7)
_cell_length_b 21.161(10)
_cell_length_c 15.295(11)
_cell_measurement_reflns_used 21
_cell_measurement_temperature 298
_cell_measurement_theta_max 12.3
_cell_measurement_theta_min 3.3
_cell_volume 3901(4)
_computing_cell_refinement 'MXC(MAC Science)'
_computing_data_collection 'MXC(MAC Science)'
_computing_data_reduction Crystan
_computing_molecular_graphics Crystan
_computing_publication_material Crystan
_computing_structure_refinement Crystan
_computing_structure_solution Crystan
_diffrn_measurement_device 'Mac Science MXC3'
_diffrn_measurement_method \q/2\q
_diffrn_orient_matrix_type standard
_diffrn_orient_matrix_UB_11 -0.06973
_diffrn_orient_matrix_UB_12 -0.02391
_diffrn_orient_matrix_UB_13 -0.00593
_diffrn_orient_matrix_UB_21 0.04118
_diffrn_orient_matrix_UB_22 -0.04076
_diffrn_orient_matrix_UB_23 0.00446
_diffrn_orient_matrix_UB_31 0.01805
_diffrn_orient_matrix_UB_32 0.00056
_diffrn_orient_matrix_UB_33 0.06863
_diffrn_radiation_type 'Mo K\a'
_diffrn_radiation_wavelength 0.71073
_diffrn_reflns_av_R_equivalents 0.191
_diffrn_reflns_limit_h_max 12
_diffrn_reflns_limit_h_min -15
_diffrn_reflns_limit_k_max 22
_diffrn_reflns_limit_k_min 0
_diffrn_reflns_limit_l_max 16
_diffrn_reflns_limit_l_min 0
_diffrn_reflns_number 2896
_diffrn_reflns_theta_max 21.95
_exptl_absorpt_coefficient_mu 0.637
_exptl_absorpt_correction_type none
_exptl_crystal_colour 'Reddish brown'
_exptl_crystal_density_diffrn 1.259
_exptl_crystal_description Plate
_exptl_crystal_size_max 0.50
_exptl_crystal_size_mid 0.20
_exptl_crystal_size_min 0.10
_refine_diff_density_max 0.76
_refine_diff_density_min -0.73
_refine_ls_extinction_method None
_refine_ls_goodness_of_fit_obs 3.370
_refine_ls_hydrogen_treatment refU
_refine_ls_number_parameters 238
_refine_ls_number_reflns 1482
_refine_ls_R_factor_obs 0.068
_refine_ls_shift/esd_max 0.0408
_refine_ls_shift/esd_mean 0.0067
_refine_ls_structure_factor_coef F
_refine_ls_weighting_details 'w = 1/(\s^2^(Fo) + 0.001Fo^2^)'
_refine_ls_weighting_scheme calc
_refine_ls_wR_factor_obs 0.065
_reflns_number_observed 1482
_reflns_number_total 1905
_reflns_observed_criterion refl_observed_if_I_>_1.50_sigma(I)
_cod_data_source_file b002745f.txt
_cod_data_source_block complex1
_cod_depositor_comments
;
The following automatic conversions were performed:
'_symmetry_cell_setting' value 'Monoclinic' changed to 'monoclinic'
according to '/home/saulius/struct/CIF-dictionaries/cif_core.dic'
dictionary named 'cif_core.dic' version 2.4.1 from 2010-06-29.

Automatic conversion script
Id: cif_fix_enum 1527 2010-12-29 10:47:43Z saulius 

The following automatic conversions were performed:

'_atom_site_thermal_displace_type' tag value 'Uij' was replaced with
'Uani' value 25 times.

Automatic conversion script
Id: cif_fix_values 1646 2011-03-28 12:23:43Z adriana 

The following automatic conversions were performed:

'_refine_ls_weighting_scheme' value 'w = 1/(\s^2^(Fo) + 0.001Fo^2^)'
was changed to 'calc'. New tag '_refine_ls_weighting_details' was
created. The value of the new tag was set to 'w = 1/(\s^2^(Fo) +
0.001Fo^2^)'.

Automatic conversion script
Id: cif_fix_values 3143 2015-03-26 13:38:13Z robertas 
;
_cod_original_sg_symbol_H-M 'C 2/c         '
_cod_database_code 7009690

loop_
_symmetry_equiv_pos_as_xyz
+X,+Y,+Z
-X,-Y,-Z
-X+0.5,-Y+0.5,-Z
+X+0.5,+Y+0.5,+Z
-X,+Y,-Z+0.5
+X,-Y,+Z+0.5
+X+0.5,-Y+0.5,+Z+0.5
-X+0.5,+Y+0.5,-Z+0.5

loop_
_atom_site_aniso_label
_atom_site_aniso_U_11
_atom_site_aniso_U_22
_atom_site_aniso_U_33
_atom_site_aniso_U_12
_atom_site_aniso_U_13
_atom_site_aniso_U_23
Ni1 0.043(3) 0.030(3) 0.040(3) 0.000 0.012(2) 0.000
S1 0.067(6) 0.039(5) 0.061(5) 0.015(4) 0.019(4) 0.004(4)
O1 0.05(1) 0.06(1) 0.07(1) 0.01(1) -0.02(1) -0.01(1)
N1 0.04(1) 0.03(1) 0.03(1) 0.01(1) 0.01(1) 0.00(1)
C1 0.04(2) 0.06(2) 0.03(1) 0.01(1) 0.02(1) 0.01(1)
C2 0.04(2) 0.04(2) 0.03(1) 0.01(1) 0.01(1) 0.01(1)
C3 0.05(2) 0.07(2) 0.04(2) 0.00(2) 0.01(2) 0.01(2)
C4 0.04(2) 0.11(3) 0.05(2) 0.00(2) 0.02(2) 0.01(2)
C5 0.04(2) 0.11(3) 0.06(2) 0.03(2) 0.02(2) 0.02(2)
C6 0.06(2) 0.07(2) 0.05(2) 0.03(2) 0.03(2) 0.01(2)
C7 0.04(2) 0.03(1) 0.04(2) 0.00(1) 0.01(1) 0.01(1)
C8 0.03(2) 0.03(1) 0.04(1) 0.00(1) 0.01(1) 0.01(1)
C9 0.06(2) 0.02(1) 0.04(2) 0.00(1) 0.01(1) 0.01(1)
C10 0.05(2) 0.05(2) 0.03(1) 0.00(1) 0.02(1) 0.01(1)
C11 0.04(2) 0.06(2) 0.04(2) 0.01(1) 0.01(1) 0.00(1)
C12 0.05(2) 0.03(1) 0.04(2) 0.00(1) 0.02(1) 0.00(1)
C13 0.04(2) 0.04(2) 0.03(1) -0.01(1) 0.01(1) 0.00(1)
C14 0.06(2) 0.05(2) 0.04(2) -0.02(1) 0.00(1) 0.00(1)
C15 0.11(3) 0.06(2) 0.04(2) -0.03(2) 0.02(2) -0.01(2)
C16 0.14(3) 0.05(2) 0.05(2) -0.03(2) 0.00(2) -0.01(2)
C17 0.09(3) 0.12(3) 0.08(3) -0.05(2) 0.03(2) -0.03(2)
C18 0.06(2) 0.04(2) 0.05(2) 0.01(1) 0.02(1) 0.00(1)
C19 0.11(3) 0.06(2) 0.08(2) 0.03(2) 0.02(2) 0.00(2)
C20 0.12(3) 0.05(2) 0.07(2) 0.03(2) 0.04(2) 0.02(2)
C21 0.10(3) 0.06(2) 0.09(3) 0.04(2) 0.04(2) 0.01(2)

loop_
_atom_site_label
_atom_site_fract_x
_atom_site_fract_y
_atom_site_fract_z
_atom_site_U_iso_or_equiv
_atom_site_occupancy
_atom_site_thermal_displace_type
Ni1 0.0000 -0.3417(2) 0.2500 0.040(1) 0.500 Uani
S1 -0.1167(6) -0.2692(3) 0.2575(5) 0.058(4) 1.000 Uani
O1 0.3256(14) -0.5265(8) 0.5677(12) 0.07(1) 1.000 Uani
N1 -0.1023(16) -0.4028(9) 0.2703(12) 0.04(1) 1.000 Uani
C1 -0.235(2) -0.319(1) 0.224(2) 0.04(2) 1.000 Uani
C2 -0.215(2) -0.384(1) 0.230(2) 0.04(2) 1.000 Uani
C3 -0.305(2) -0.425(1) 0.204(2) 0.06(2) 1.000 Uani
C4 -0.413(3) -0.401(2) 0.173(2) 0.07(2) 1.000 Uani
C5 -0.430(2) -0.337(2) 0.171(2) 0.07(2) 1.000 Uani
C6 -0.341(3) -0.295(2) 0.197(2) 0.06(2) 1.000 Uani
C7 -0.080(2) -0.453(1) 0.319(2) 0.04(1) 1.000 Uani
C8 0.0284(19) -0.4708(10) 0.3789(15) 0.04(1) 1.000 Uani
C9 0.102(2) -0.427(1) 0.434(2) 0.04(2) 1.000 Uani
C10 0.201(2) -0.443(1) 0.499(2) 0.04(2) 1.000 Uani
C11 0.229(2) -0.508(1) 0.504(2) 0.05(2) 1.000 Uani
C12 0.162(2) -0.554(1) 0.447(2) 0.04(2) 1.000 Uani
C13 0.060(2) -0.534(1) 0.388(2) 0.04(1) 1.000 Uani
C14 0.272(2) -0.392(1) 0.564(2) 0.05(2) 1.000 Uani
C15 0.277(3) -0.404(1) 0.663(2) 0.08(2) 1.000 Uani
C16 0.225(3) -0.327(1) 0.537(2) 0.09(2) 1.000 Uani
C17 0.390(3) -0.390(2) 0.558(2) 0.10(3) 1.000 Uani
C18 0.199(2) -0.623(1) 0.450(2) 0.05(2) 1.000 Uani
C19 0.115(3) -0.663(2) 0.377(2) 0.09(2) 1.000 Uani
C20 0.210(3) -0.654(2) 0.543(2) 0.08(2) 1.000 Uani
C21 0.309(3) -0.629(1) 0.428(2) 0.09(2) 1.000 Uani
H1 0.37118 -0.49482 0.60677 0.065 1.000 Uiso
H3 -0.29243 -0.46949 0.20584 0.04(7) 1.000 Uiso
H4 -0.47390 -0.43022 0.15476 0.05(7) 1.000 Uiso
H5 -0.50470 -0.32025 0.15033 0.05(7) 1.000 Uiso
H6 -0.35438 -0.25038 0.19563 0.1(1) 1.000 Uiso
H7 -0.14006 -0.48113 0.31580 0.04(7) 1.000 Uiso
H9 0.08150 -0.38301 0.42693 0.02(5) 1.000 Uiso
H13 0.00954 -0.56520 0.35263 0.07(8) 1.000 Uiso
H15A 0.32062 -0.37259 0.70309 0.03(6) 1.000 Uiso
H15B 0.20272 -0.40349 0.66668 0.065 1.000 Uiso
H15C 0.30842 -0.44519 0.68178 0.1(1) 1.000 Uiso
H16A 0.26863 -0.29501 0.57749 0.05(7) 1.000 Uiso
H16B 0.22003 -0.31701 0.47489 0.085 1.000 Uiso
H16C 0.15113 -0.32621 0.54219 0.085 1.000 Uiso
H17A 0.43366 -0.35828 0.59811 0.090 1.000 Uiso
H17B 0.42386 -0.43048 0.57531 0.090 1.000 Uiso
H17C 0.38626 -0.38078 0.49561 0.090 1.000 Uiso
H19A 0.13770 -0.70595 0.37908 0.06(8) 1.000 Uiso
H19B 0.04470 -0.66035 0.38728 0.080 1.000 Uiso
H19C 0.10810 -0.64536 0.31748 0.07(9) 1.000 Uiso
H20A 0.23283 -0.69776 0.54455 0.1(1) 1.000 Uiso
H20B 0.26483 -0.63156 0.59055 0.1(1) 1.000 Uiso
H20C 0.14033 -0.65226 0.55375 0.080 1.000 Uiso
H21A 0.33132 -0.67194 0.43003 0.06(8) 1.000 Uiso
H21B 0.30122 -0.61124 0.36853 0.1(1) 1.000 Uiso
H21C 0.36402 -0.60504 0.47423 0.090 1.000 Uiso

loop_
_geom_angle_atom_site_label_1
_geom_angle_atom_site_label_2
_geom_angle_atom_site_label_3
_geom_angle
_geom_angle_site_symmetry_1
_geom_angle_site_symmetry_2
_geom_angle_site_symmetry_3
_geom_angle_publ_flag
S1 Ni1 S1 89.7(4) . . 5_555 yes
S1 Ni1 N1 87.5(6) . . . yes
S1 Ni1 N1 173.6(6) . . 5_555 yes
N1 Ni1 N1 95.8(9) . . 5_555 yes
Ni1 S1 C1 95.8(9) . . . yes
Ni1 N1 C2 112.4(15) . . . yes
Ni1 N1 C7 127.9(17) . . . yes
C2 N1 C7 119.5(20) . . . yes
S1 C1 C2 116.7(19) . . . yes
S1 C1 C6 122.6(22) . . . yes
C2 C1 C6 120.7(25) . . . yes
N1 C2 C1 116.0(22) . . . yes
N1 C2 C3 124.8(22) . . . yes
C1 C2 C3 119.0(24) . . . yes
C2 C3 C4 120.3(28) . . . yes
C3 C4 C5 119.9(29) . . . yes
C4 C5 C6 120.5(29) . . . yes
C1 C6 C5 119.5(30) . . . yes
N1 C7 C8 125.5(22) . . . yes
C7 C8 C9 122.1(21) . . . yes
C7 C8 C13 120.2(21) . . . yes
C9 C8 C13 117.5(21) . . . yes
C8 C9 C10 123.3(21) . . . yes
C9 C10 C11 116.3(22) . . . yes
C9 C10 C14 119.7(21) . . . yes
C11 C10 C14 124.0(21) . . . yes
O1 C11 C10 118.5(22) . . . yes
O1 C11 C12 118.1(22) . . . yes
C10 C11 C12 123.5(23) . . . yes
C11 C12 C13 116.7(22) . . . yes
C11 C12 C18 121.8(22) . . . yes
C13 C12 C18 121.5(22) . . . yes
C8 C13 C12 122.4(22) . . . yes
C10 C14 C15 110.6(22) . . . yes
C10 C14 C16 111.4(22) . . . yes
C10 C14 C17 111.1(22) . . . yes
C15 C14 C16 108.0(23) . . . yes
C15 C14 C17 110.0(24) . . . yes
C16 C14 C17 105.6(24) . . . yes
C12 C18 C19 111.2(23) . . . yes
C12 C18 C20 112.0(22) . . . yes
C12 C18 C21 110.7(22) . . . yes
C19 C18 C20 106.1(23) . . . yes
C19 C18 C21 106.2(24) . . . yes
C20 C18 C21 110.4(24) . . . yes
C11 O1 H1 117.9(19) . . . yes
C2 C3 H3 119.3(26) . . . yes
C4 C3 H3 120.4(29) . . . yes
C3 C4 H4 119.4(35) . . . yes
C5 C4 H4 120.7(31) . . . yes
C4 C5 H5 120.0(33) . . . yes
C6 C5 H5 119.4(37) . . . yes
C1 C6 H6 120.4(30) . . . yes
C5 C6 H6 120.1(31) . . . yes
N1 C7 H7 117.1(23) . . . yes
C8 C7 H7 117.5(22) . . . yes
C8 C9 H9 118.0(24) . . . yes
C10 C9 H9 118.7(23) . . . yes
C8 C13 H13 118.9(23) . . . yes
C12 C13 H13 118.7(23) . . . yes
C14 C15 H15A 110.4(27) . . . yes
C14 C15 H15B 109.4(26) . . . yes
C14 C15 H15C 109.2(26) . . . yes
H15A C15 H15B 109.3(30) . . . yes
H15A C15 H15C 109.5(30) . . . yes
H15B C15 H15C 109.0(31) . . . yes
C14 C16 H16A 111.4(27) . . . yes
C14 C16 H16B 110.9(26) . . . yes
C14 C16 H16C 107.6(26) . . . yes
H16A C16 H16B 108.9(29) . . . yes
H16A C16 H16C 109.0(30) . . . yes
H16B C16 H16C 109.0(31) . . . yes
C14 C17 H17A 111.3(29) . . . yes
C14 C17 H17B 108.8(29) . . . yes
C14 C17 H17C 109.6(29) . . . yes
H17A C17 H17B 109.0(33) . . . yes
H17A C17 H17C 109.0(34) . . . yes
H17B C17 H17C 109.1(33) . . . yes
C18 C19 H19A 111.7(28) . . . yes
C18 C19 H19B 109.5(28) . . . yes
C18 C19 H19C 108.6(28) . . . yes
H19A C19 H19B 109.1(32) . . . yes
H19A C19 H19C 109.0(31) . . . yes
H19B C19 H19C 109.0(32) . . . yes
C18 C20 H20A 112.0(28) . . . yes
C18 C20 H20B 108.7(29) . . . yes
C18 C20 H20C 109.2(29) . . . yes
H20A C20 H20B 108.9(32) . . . yes
H20A C20 H20C 108.9(33) . . . yes
H20B C20 H20C 109.1(32) . . . yes
C18 C21 H21A 110.4(28) . . . yes
C18 C21 H21B 111.0(29) . . . yes
C18 C21 H21C 108.0(28) . . . yes
H21A C21 H21B 109.2(32) . . . yes
H21A C21 H21C 109.3(33) . . . yes
H21B C21 H21C 109.0(31) . . . yes

loop_
_geom_bond_atom_site_label_1
_geom_bond_atom_site_label_2
_geom_bond_distance
_geom_bond_site_symmetry_1
_geom_bond_site_symmetry_2
_geom_bond_publ_flag
Ni1 S1 2.163(8) . . yes
Ni1 N1 1.928(19) . . yes
S1 C1 1.76(3) . . yes
O1 C11 1.37(3) . . yes
N1 C2 1.43(4) . . yes
N1 C7 1.28(3) . . yes
C1 C2 1.40(4) . . yes
C1 C6 1.38(5) . . yes
C2 C3 1.39(4) . . yes
C3 C4 1.38(5) . . yes
C4 C5 1.39(6) . . yes
C5 C6 1.39(5) . . yes
C7 C8 1.43(4) . . yes
C8 C9 1.39(4) . . yes
C8 C13 1.39(4) . . yes
C9 C10 1.37(4) . . yes
C10 C11 1.40(4) . . yes
C10 C14 1.55(4) . . yes
C11 C12 1.40(4) . . yes
C12 C13 1.38(4) . . yes
C12 C18 1.54(4) . . yes
C14 C15 1.52(4) . . yes
C14 C16 1.51(4) . . yes
C14 C17 1.53(5) . . yes
C18 C19 1.52(5) . . yes
C18 C20 1.53(5) . . yes
C18 C21 1.53(5) . . yes
O1 H1 0.960(18) . . yes
C3 H3 0.96(3) . . yes
C4 H4 0.96(4) . . yes
C5 H5 0.96(4) . . yes
C6 H6 0.96(4) . . yes
C7 H7 0.96(3) . . yes
C9 H9 0.96(3) . . yes
C13 H13 0.96(3) . . yes
C15 H15A 0.96(4) . . yes
C15 H15B 0.96(4) . . yes
C15 H15C 0.96(4) . . yes
C16 H16A 0.96(3) . . yes
C16 H16B 0.96(3) . . yes
C16 H16C 0.96(4) . . yes
C17 H17A 0.96(4) . . yes
C17 H17B 0.96(4) . . yes
C17 H17C 0.96(4) . . yes
C19 H19A 0.96(4) . . yes
C19 H19B 0.96(4) . . yes
C19 H19C 0.96(4) . . yes
C20 H20A 0.96(4) . . yes
C20 H20B 0.96(4) . . yes
C20 H20C 0.96(4) . . yes
C21 H21A 0.96(4) . . yes
C21 H21B 0.96(4) . . yes
C21 H21C 0.96(4) . . yes
